data_1552680
loop_
_publ_author_name
'da Silva, Alison B.'
'Silveira, Edilberto R.'
'Wilke, Diego V.'
'Ferreira, Elhton G.'
'Costa-Lotufo, Leticia V'
'Torres, Maria Concei\,c\~ao M'
'Ayala, Alejandro Pedro'
'Costa, Wendell S.'
'Canuto, Kirley M.'
'de Ara\'ujo-Nobre, Alyne R'
'Ara\'ujo, Ana J\'ersia'
'Filho, Jos\'e Delano B Marinho'
'Pessoa, Otilia Deusdenia L.'

_publ_section_title
;
 Antibacterial Salinaphthoquinones from a Strain of the Bacterium
 <i>Salinispora arenicola</i> Recovered from the Marine Sediments of St.
 Peter and St. Paul Archipelago, Brazil.
;
_journal_issue 7
_journal_name_full 'Journal of natural products'
_journal_page_first 1831
_journal_page_last 1838
_journal_paper_doi 10.1021/acs.jnatprod.9b00062
_journal_volume 82
_journal_year 2019
_chemical_absolute_configuration ad
_chemical_formula_moiety 'C24 H27 N O7, H2 O'
_chemical_formula_sum 'C24 H29 N O8'
_chemical_formula_weight 459.48
_space_group_crystal_system orthorhombic
_space_group_IT_number 19
_space_group_name_Hall 'P 2ac 2ab'
_space_group_name_H-M_alt 'P 21 21 21'
_atom_sites_solution_hydrogens mixed
_audit_creation_date 2019-04-30
_audit_creation_method
;
Olex2 1.2
(compiled 2018.05.18 svn.r3508 for OlexSys, GUI svn.r5497)
;
_cell_angle_alpha 90
_cell_angle_beta 90
_cell_angle_gamma 90
_cell_formula_units_Z 4
_cell_length_a 8.6893(3)
_cell_length_b 15.2942(6)
_cell_length_c 16.9431(6)
_cell_measurement_reflns_used 9139
_cell_measurement_temperature 150(2)
_cell_measurement_theta_max 66.91
_cell_measurement_theta_min 3.89
_cell_volume 2251.67(14)
_computing_cell_refinement 'SAINT V8.38A (?, 2016)'
_computing_data_reduction 'SAINT V8.38A (?, 2016)'
_computing_molecular_graphics 'Olex2 (Dolomanov et al., 2009)'
_computing_publication_material 'Olex2 (Dolomanov et al., 2009)'
_computing_structure_refinement 'XL (Sheldrick, 2008)'
_computing_structure_solution 'XT (Sheldrick, 2015)'
_diffrn_ambient_temperature 150.01
_diffrn_detector_type 'Bruker PHOTON II'
_diffrn_measured_fraction_theta_full 0.993
_diffrn_measured_fraction_theta_max 0.992
_diffrn_measurement_device '\k-geometry diffractometer'
_diffrn_measurement_device_type 'Bruker APEX-II CCD'
_diffrn_measurement_method '\f and \w scans'
_diffrn_radiation_type CuK\a
_diffrn_radiation_wavelength 1.54178
_diffrn_reflns_av_R_equivalents 0.1241
_diffrn_reflns_av_unetI/netI 0.0679
_diffrn_reflns_Laue_measured_fraction_full 0.993
_diffrn_reflns_Laue_measured_fraction_max 0.992
_diffrn_reflns_limit_h_max 10
_diffrn_reflns_limit_h_min -10
_diffrn_reflns_limit_k_max 16
_diffrn_reflns_limit_k_min -18
_diffrn_reflns_limit_l_max 20
_diffrn_reflns_limit_l_min -20
_diffrn_reflns_number 42312
_diffrn_reflns_point_group_measured_fraction_full 0.986
_diffrn_reflns_point_group_measured_fraction_max 0.985
_diffrn_reflns_theta_full 67.679
_diffrn_reflns_theta_max 68.226
_diffrn_reflns_theta_min 3.894
_diffrn_standards_number 0
_exptl_absorpt_coefficient_mu 0.849
_exptl_absorpt_correction_T_max 0.7531
_exptl_absorpt_correction_T_min 0.4638
_exptl_absorpt_correction_type multi-scan
_exptl_absorpt_process_details
'SADABS-2016/2 (Bruker,2016/2) was used for absorption correction. wR2(int) was 0.1225 before and 0.0757 after correction. The Ratio of minimum to maximum transmission is 0.6159. The \l/2 correction factor is Not present.'
_exptl_crystal_colour 'clear orangish orange'
_exptl_crystal_colour_lustre clear
_exptl_crystal_colour_modifier orangish
_exptl_crystal_colour_primary orange
_exptl_crystal_density_diffrn 1.355
_exptl_crystal_description prism
_exptl_crystal_F_000 976
_exptl_crystal_size_max 0.148
_exptl_crystal_size_mid 0.111
_exptl_crystal_size_min 0.058
_refine_diff_density_max 0.189
_refine_diff_density_min -0.226
_refine_diff_density_rms 0.051
_refine_ls_abs_structure_details
;
 Flack x determined using 669 quotients [(I+)-(I-)]/[(I+)+(I-)]
 (Parsons, Flack and Wagner, Acta Cryst. B69 (2013) 249-259).
;
_refine_ls_abs_structure_Flack 0.3(4)
_refine_ls_extinction_method none
_refine_ls_goodness_of_fit_ref 1.045
_refine_ls_hydrogen_treatment constr
_refine_ls_matrix_type full
_refine_ls_number_parameters 307
_refine_ls_number_reflns 4073
_refine_ls_number_restraints 0
_refine_ls_restrained_S_all 1.045
_refine_ls_R_factor_all 0.1298
_refine_ls_R_factor_gt 0.0715
_refine_ls_shift/su_max 0.000
_refine_ls_shift/su_mean 0.000
_refine_ls_structure_factor_coef Fsqd
_refine_ls_weighting_details 'w=1/[\s^2^(Fo^2^)+(0.1252P)^2^] where P=(Fo^2^+2Fc^2^)/3'
_refine_ls_weighting_scheme calc
_refine_ls_wR_factor_gt 0.1876
_refine_ls_wR_factor_ref 0.2318
_reflns_Friedel_coverage 0.736
_reflns_Friedel_fraction_full 0.977
_reflns_Friedel_fraction_max 0.975
_reflns_number_gt 2179
_reflns_number_total 4073
_reflns_threshold_expression 'I > 2\s(I)'
_cod_data_source_file np9b00062_si_004.cif
_cod_data_source_block bra213a6decp2
_cod_database_code 1552680
_shelx_shelxl_version_number 2016/6
_shelx_space_group_comment
;
The symmetry employed for this shelxl refinement is uniquely defined
by the following loop, which should always be used as a source of
symmetry information in preference to the above space-group names.
They are only intended as comments.
;
_shelx_estimated_absorpt_t_max 0.952
_shelx_estimated_absorpt_t_min 0.885
_olex2_refinement_description
;
1. Others
 Fixed Uiso: H3(0.118) H1WA(0.134) H1WB(0.134) H1A(0.105) H1B(0.105)
 H14(0.088) H8(0.088) H3A(0.091) H17(0.095) H13(0.085) H15(0.091) H19(0.094)
 H18(0.087) H16(0.094) H11A(0.122) H11B(0.122) H11C(0.122) H21A(0.117)
 H21B(0.117) H21C(0.117) H23A(0.132) H23B(0.132) H23C(0.132) H22A(0.137)
 H22B(0.137) H22C(0.137) H24A(0.134) H24B(0.134) H24C(0.134)
 Fixed X: H3(0.541831) H1WA(0.616301) H1WB(0.612356) H1A(0.53217)
 H1B(0.598448) H14(0.203966) H8(0.673877) H3A(0.446531) H17(-0.033201)
 H13(0.203009) H15(-0.031693) H19(0.313102) H18(0.227195) H16(-0.175834)
 H11A(0.572286) H11B(0.704016) H11C(0.738156) H21A(0.26498) H21B(0.089842)
 H21C(0.202722) H23A(0.012655) H23B(-0.152723) H23C(-0.013542) H22A(-0.052868)
 H22B(-0.187277) H22C(-0.033078) H24A(0.143721) H24B(0.26581) H24C(0.32207)
 Fixed Y: H3(0.580792) H1WA(0.716454) H1WB(0.737004) H1A(0.000828)
 H1B(0.037049) H14(0.502377) H8(0.342248) H3A(0.102223) H17(0.721446)
 H13(0.36732) H15(0.49457) H19(0.647512) H18(0.705793) H16(0.590716)
 H11A(0.555113) H11B(0.493602) H11C(0.551625) H21A(0.368171) H21B(0.388107)
 H21C(0.466648) H23A(0.614527) H23B(0.653615) H23C(0.718093) H22A(0.430031)
 H22B(0.425243) H22C(0.369592) H24A(0.807987) H24B(0.785803) H24C(0.797329)
 Fixed Z: H3(0.598213) H1WA(0.641126) H1WB(0.559376) H1A(0.594977)
 H1B(0.518371) H14(0.649457) H8(0.464602) H3A(0.697367) H17(0.707713)
 H13(0.71614) H15(0.76782) H19(0.619532) H18(0.750282) H16(0.691114)
 H11A(0.467606) H11B(0.431908) H11C(0.508535) H21A(0.858003) H21B(0.834982)
 H21C(0.858301) H23A(0.844167) H23B(0.822191) H23C(0.843139) H22A(0.61018)
 H22B(0.674609) H22C(0.686612) H24A(0.629669) H24B(0.561845) H24C(0.65118)
;
_olex2_submission_special_instructions 'No special instructions were received'

loop_
_space_group_symop_operation_xyz
'x, y, z'
'-x+1/2, -y, z+1/2'
'-x, y+1/2, -z+1/2'
'x+1/2, -y+1/2, -z'

loop_
_atom_site_label
_atom_site_type_symbol
_atom_site_fract_x
_atom_site_fract_y
_atom_site_fract_z
_atom_site_U_iso_or_equiv
_atom_site_adp_type
_atom_site_occupancy
_atom_site_site_symmetry_order
_atom_site_calc_flag
_atom_site_refinement_flags_posn
O5 O 0.2341(6) 0.5763(3) 0.7454(3) 0.0739(13) Uani 1 1 d .
O4 O 0.5049(6) 0.4433(3) 0.7890(3) 0.0775(14) Uani 1 1 d .
O2 O 0.4013(7) 0.2558(3) 0.7535(3) 0.0806(14) Uani 1 1 d .
O3 O 0.5171(6) 0.5448(3) 0.6335(3) 0.0788(15) Uani 1 1 d .
H3 H 0.541831 0.580792 0.598213 0.118 Uiso 1 1 calc GR
O6 O -0.0305(6) 0.6003(4) 0.5996(3) 0.0836(15) Uani 1 1 d .
O1 O 0.6549(7) 0.1770(4) 0.4747(4) 0.0927(17) Uani 1 1 d .
O1W O 0.6299(8) 0.6959(3) 0.5938(3) 0.0891(16) Uani 1 1 d .
H1WA H 0.616301 0.716454 0.641126 0.134 Uiso 1 1 d G
H1WB H 0.612356 0.737004 0.559376 0.134 Uiso 1 1 d G
O7 O 0.1098(8) 0.6503(4) 0.5030(4) 0.1031(19) Uani 1 1 d .
N1 N 0.5583(9) 0.0457(5) 0.5654(4) 0.088(2) Uani 1 1 d .
H1A H 0.532170 0.000828 0.594977 0.105 Uiso 1 1 calc R
H1B H 0.598448 0.037049 0.518371 0.105 Uiso 1 1 calc R
C6 C 0.5366(9) 0.4625(5) 0.6061(5) 0.074(2) Uani 1 1 d .
C4 C 0.4560(9) 0.2364(5) 0.6874(5) 0.074(2) Uani 1 1 d .
C10 C 0.5033(8) 0.3088(5) 0.6340(4) 0.0686(18) Uani 1 1 d .
C12 C 0.4180(10) 0.4204(5) 0.7360(5) 0.073(2) Uani 1 1 d .
C5 C 0.4835(8) 0.3955(5) 0.6566(4) 0.0699(19) Uani 1 1 d .
C14 C 0.1725(9) 0.5008(6) 0.7062(5) 0.073(2) Uani 1 1 d .
H14 H 0.203966 0.502377 0.649457 0.088 Uiso 1 1 calc R
C8 C 0.6248(9) 0.3564(5) 0.5131(5) 0.074(2) Uani 1 1 d .
H8 H 0.673877 0.342248 0.464602 0.088 Uiso 1 1 calc R
C7 C 0.6058(9) 0.4427(5) 0.5331(4) 0.073(2) Uani 1 1 d .
C2 C 0.5367(9) 0.1277(5) 0.5921(5) 0.074(2) Uani 1 1 d .
C3 C 0.4764(9) 0.1481(5) 0.6628(5) 0.076(2) Uani 1 1 d .
H3A H 0.446531 0.102223 0.697367 0.091 Uiso 1 1 calc R
C17 C 0.0045(9) 0.6653(5) 0.7311(4) 0.079(2) Uani 1 1 d .
H17 H -0.033201 0.721446 0.707713 0.095 Uiso 1 1 calc R
C13 C 0.2427(8) 0.4196(5) 0.7451(4) 0.0710(19) Uani 1 1 d .
H13 H 0.203009 0.367320 0.716140 0.085 Uiso 1 1 calc R
C9 C 0.5743(9) 0.2892(5) 0.5617(4) 0.0703(19) Uani 1 1 d .
C15 C -0.0033(8) 0.5011(6) 0.7109(5) 0.076(2) Uani 1 1 d .
H15 H -0.031693 0.494570 0.767820 0.091 Uiso 1 1 calc R
C19 C 0.2137(10) 0.6775(5) 0.6318(4) 0.079(2) Uani 1 1 d .
H19 H 0.313102 0.647512 0.619532 0.094 Uiso 1 1 calc R
C18 C 0.1773(9) 0.6590(5) 0.7179(5) 0.072(2) Uani 1 1 d .
H18 H 0.227195 0.705793 0.750282 0.087 Uiso 1 1 calc R
C1 C 0.5928(10) 0.1981(5) 0.5368(5) 0.076(2) Uani 1 1 d .
C16 C -0.0616(10) 0.5900(6) 0.6839(5) 0.079(2) Uani 1 1 d .
H16 H -0.175834 0.590716 0.691114 0.094 Uiso 1 1 calc R
C20 C 0.0956(12) 0.6428(6) 0.5749(6) 0.085(2) Uani 1 1 d .
C11 C 0.6599(10) 0.5174(5) 0.4806(4) 0.081(2) Uani 1 1 d .
H11A H 0.572286 0.555113 0.467606 0.122 Uiso 1 1 calc GR
H11B H 0.704016 0.493602 0.431908 0.122 Uiso 1 1 calc GR
H11C H 0.738156 0.551625 0.508535 0.122 Uiso 1 1 calc GR
C21 C 0.1958(9) 0.4097(6) 0.8319(4) 0.078(2) Uani 1 1 d .
H21A H 0.264980 0.368171 0.858003 0.117 Uiso 1 1 calc GR
H21B H 0.089842 0.388107 0.834982 0.117 Uiso 1 1 calc GR
H21C H 0.202722 0.466648 0.858301 0.117 Uiso 1 1 calc GR
C23 C -0.0414(11) 0.6627(6) 0.8179(5) 0.088(2) Uani 1 1 d .
H23A H 0.012655 0.614527 0.844167 0.132 Uiso 1 1 calc GR
H23B H -0.152723 0.653615 0.822191 0.132 Uiso 1 1 calc GR
H23C H -0.013542 0.718093 0.843139 0.132 Uiso 1 1 calc GR
C22 C -0.0756(10) 0.4247(6) 0.6666(5) 0.092(3) Uani 1 1 d .
H22A H -0.052868 0.430031 0.610180 0.137 Uiso 1 1 calc GR
H22B H -0.187277 0.425243 0.674609 0.137 Uiso 1 1 calc GR
H22C H -0.033078 0.369592 0.686612 0.137 Uiso 1 1 calc GR
C24 C 0.2386(10) 0.7762(5) 0.6173(5) 0.089(2) Uani 1 1 d .
H24A H 0.143721 0.807987 0.629669 0.134 Uiso 1 1 calc GR
H24B H 0.265810 0.785803 0.561845 0.134 Uiso 1 1 calc GR
H24C H 0.322070 0.797329 0.651180 0.134 Uiso 1 1 calc GR

loop_
_atom_site_aniso_label
_atom_site_aniso_U_11
_atom_site_aniso_U_22
_atom_site_aniso_U_33
_atom_site_aniso_U_23
_atom_site_aniso_U_13
_atom_site_aniso_U_12
O5 0.068(3) 0.065(3) 0.089(3) 0.003(3) -0.010(3) 0.002(3)
O4 0.071(3) 0.071(3) 0.090(3) 0.000(3) -0.002(3) 0.002(3)
O2 0.081(3) 0.075(3) 0.085(3) 0.006(3) 0.003(3) 0.009(3)
O3 0.078(3) 0.068(3) 0.090(3) 0.005(3) 0.007(3) 0.000(3)
O6 0.077(3) 0.088(4) 0.086(3) 0.000(3) -0.009(3) 0.004(3)
O1 0.108(4) 0.082(4) 0.088(4) -0.011(3) 0.008(3) 0.008(3)
O1W 0.108(4) 0.075(4) 0.084(3) 0.001(3) 0.008(4) -0.001(3)
O7 0.124(5) 0.092(4) 0.093(4) 0.004(3) 0.004(4) -0.007(4)
N1 0.105(5) 0.072(4) 0.086(4) 0.000(4) 0.007(4) 0.001(4)
C6 0.071(5) 0.067(5) 0.086(5) 0.001(4) -0.004(4) 0.005(4)
C4 0.062(5) 0.078(5) 0.081(5) 0.001(4) -0.003(4) 0.004(4)
C10 0.059(4) 0.065(4) 0.082(5) 0.004(4) -0.005(4) 0.003(4)
C12 0.074(5) 0.063(4) 0.083(5) -0.004(4) 0.000(4) -0.001(4)
C5 0.058(4) 0.076(5) 0.076(4) 0.000(4) -0.011(4) 0.005(4)
C14 0.068(5) 0.070(5) 0.082(5) 0.002(4) -0.003(4) 0.001(4)
C8 0.073(5) 0.071(5) 0.077(5) -0.004(4) -0.001(4) -0.002(4)
C7 0.066(5) 0.076(5) 0.077(5) 0.002(4) -0.002(4) -0.009(4)
C2 0.071(5) 0.072(5) 0.079(5) 0.000(4) -0.006(4) 0.006(4)
C3 0.071(5) 0.070(5) 0.086(5) 0.002(4) -0.006(4) 0.006(4)
C17 0.073(5) 0.082(5) 0.081(5) 0.005(4) 0.002(4) 0.010(4)
C13 0.060(4) 0.068(4) 0.085(5) 0.001(4) -0.006(4) -0.002(4)
C9 0.060(4) 0.071(5) 0.079(5) -0.005(4) -0.006(4) 0.000(4)
C15 0.063(5) 0.081(5) 0.084(5) 0.000(4) -0.001(4) 0.002(4)
C19 0.077(5) 0.073(5) 0.086(5) 0.013(4) 0.002(4) 0.003(4)
C18 0.071(5) 0.062(5) 0.084(5) -0.004(4) -0.003(4) 0.007(4)
C1 0.073(5) 0.075(5) 0.081(5) -0.014(4) -0.006(4) 0.008(4)
C16 0.068(5) 0.085(6) 0.083(5) 0.007(4) -0.004(4) 0.008(4)
C20 0.098(7) 0.067(5) 0.091(6) -0.002(4) -0.004(5) 0.007(5)
C11 0.080(5) 0.086(6) 0.077(5) -0.002(4) -0.003(4) -0.003(4)
C21 0.071(5) 0.082(5) 0.081(5) 0.011(4) 0.004(4) 0.002(4)
C23 0.091(6) 0.086(6) 0.087(5) 0.008(4) 0.007(5) 0.011(5)
C22 0.066(5) 0.097(6) 0.111(6) -0.009(5) -0.006(5) -0.001(5)
C24 0.090(6) 0.077(5) 0.101(6) 0.014(4) -0.002(5) -0.002(5)

loop_
_atom_type_symbol
_atom_type_description
_atom_type_scat_dispersion_real
_atom_type_scat_dispersion_imag
_atom_type_scat_source
C C 0.0181 0.0091 'International Tables Vol C Tables 4.2.6.8 and 6.1.1.4'
H H 0.0000 0.0000 'International Tables Vol C Tables 4.2.6.8 and 6.1.1.4'
N N 0.0311 0.0180 'International Tables Vol C Tables 4.2.6.8 and 6.1.1.4'
O O 0.0492 0.0322 'International Tables Vol C Tables 4.2.6.8 and 6.1.1.4'

loop_
_geom_angle_atom_site_label_1
_geom_angle_atom_site_label_2
_geom_angle_atom_site_label_3
_geom_angle
C14 O5 C18 115.5(5)
C6 O3 H3 109.5
C20 O6 C16 120.6(7)
H1WA O1W H1WB 109.4
H1A N1 H1B 120.0
C2 N1 H1A 120.0
C2 N1 H1B 120.0
O3 C6 C5 115.3(7)
O3 C6 C7 123.8(7)
C7 C6 C5 121.0(7)
O2 C4 C10 118.2(7)
O2 C4 C3 122.3(7)
C3 C4 C10 119.5(7)
C5 C10 C4 120.5(7)
C5 C10 C9 119.9(7)
C9 C10 C4 119.6(7)
O4 C12 C5 119.6(7)
O4 C12 C13 122.8(7)
C5 C12 C13 117.5(7)
C6 C5 C12 118.7(7)
C10 C5 C6 119.0(7)
C10 C5 C12 122.2(7)
O5 C14 H14 108.9
O5 C14 C13 107.7(6)
O5 C14 C15 110.3(7)
C13 C14 H14 108.9
C15 C14 H14 108.9
C15 C14 C13 112.2(7)
C7 C8 H8 119.1
C7 C8 C9 121.8(7)
C9 C8 H8 119.1
C6 C7 C11 118.8(7)
C8 C7 C6 118.4(7)
C8 C7 C11 122.7(7)
N1 C2 C1 114.3(7)
C3 C2 N1 124.7(8)
C3 C2 C1 120.9(7)
C4 C3 H3A 119.0
C2 C3 C4 121.9(8)
C2 C3 H3A 119.0
C18 C17 H17 108.6
C18 C17 C23 113.4(7)
C16 C17 H17 108.6
C16 C17 C18 104.4(7)
C16 C17 C23 112.9(7)
C23 C17 H17 108.6
C12 C13 C14 110.3(6)
C12 C13 H13 107.5
C12 C13 C21 111.2(6)
C14 C13 H13 107.5
C14 C13 C21 112.7(6)
C21 C13 H13 107.5
C10 C9 C1 120.2(7)
C8 C9 C10 119.9(7)
C8 C9 C1 119.9(7)
C14 C15 H15 107.3
C16 C15 C14 108.6(7)
C16 C15 H15 107.3
C16 C15 C22 113.5(6)
C22 C15 C14 112.6(7)
C22 C15 H15 107.3
C18 C19 H19 107.1
C18 C19 C24 111.3(7)
C20 C19 H19 107.1
C20 C19 C18 114.1(7)
C20 C19 C24 109.8(7)
C24 C19 H19 107.1
O5 C18 C17 110.4(6)
O5 C18 C19 113.8(6)
O5 C18 H18 107.6
C17 C18 H18 107.6
C19 C18 C17 109.5(6)
C19 C18 H18 107.6
O1 C1 C2 119.2(7)
O1 C1 C9 123.1(8)
C9 C1 C2 117.7(7)
O6 C16 C17 111.3(7)
O6 C16 C15 109.2(6)
O6 C16 H16 107.6
C17 C16 C15 113.2(6)
C17 C16 H16 107.6
C15 C16 H16 107.6
O6 C20 C19 121.9(8)
O7 C20 O6 115.9(8)
O7 C20 C19 122.2(9)
C7 C11 H11A 109.5
C7 C11 H11B 109.5
C7 C11 H11C 109.5
H11A C11 H11B 109.5
H11A C11 H11C 109.5
H11B C11 H11C 109.5
C13 C21 H21A 109.5
C13 C21 H21B 109.5
C13 C21 H21C 109.5
H21A C21 H21B 109.5
H21A C21 H21C 109.5
H21B C21 H21C 109.5
C17 C23 H23A 109.5
C17 C23 H23B 109.5
C17 C23 H23C 109.5
H23A C23 H23B 109.5
H23A C23 H23C 109.5
H23B C23 H23C 109.5
C15 C22 H22A 109.5
C15 C22 H22B 109.5
C15 C22 H22C 109.5
H22A C22 H22B 109.5
H22A C22 H22C 109.5
H22B C22 H22C 109.5
C19 C24 H24A 109.5
C19 C24 H24B 109.5
C19 C24 H24C 109.5
H24A C24 H24B 109.5
H24A C24 H24C 109.5
H24B C24 H24C 109.5

loop_
_geom_bond_atom_site_label_1
_geom_bond_atom_site_label_2
_geom_bond_distance
O5 C14 1.436(9)
O5 C18 1.436(9)
O4 C12 1.225(8)
O2 C4 1.252(9)
O3 H3 0.8400
O3 C6 1.352(9)
O6 C16 1.462(9)
O6 C20 1.340(11)
O1 C1 1.226(9)
O1W H1WA 0.8698
O1W H1WB 0.8709
O7 C20 1.230(10)
N1 H1A 0.8800
N1 H1B 0.8800
N1 C2 1.346(10)
C6 C5 1.413(11)
C6 C7 1.408(11)
C4 C10 1.488(10)
C4 C3 1.425(11)
C10 C5 1.391(10)
C10 C9 1.404(10)
C12 C5 1.510(11)
C12 C13 1.530(12)
C14 H14 1.0000
C14 C13 1.532(11)
C14 C15 1.529(11)
C8 H8 0.9500
C8 C7 1.372(11)
C8 C9 1.388(10)
C7 C11 1.523(11)
C2 C3 1.344(11)
C2 C1 1.508(11)
C3 H3A 0.9500
C17 H17 1.0000
C17 C18 1.521(11)
C17 C16 1.515(11)
C17 C23 1.525(11)
C13 H13 1.0000
C13 C21 1.534(10)
C9 C1 1.465(11)
C15 H15 1.0000
C15 C16 1.523(11)
C15 C22 1.524(12)
C19 H19 1.0000
C19 C18 1.520(10)
C19 C20 1.505(12)
C19 C24 1.544(11)
C18 H18 1.0000
C16 H16 1.0000
C11 H11A 0.9800
C11 H11B 0.9800
C11 H11C 0.9800
C21 H21A 0.9800
C21 H21B 0.9800
C21 H21C 0.9800
C23 H23A 0.9800
C23 H23B 0.9800
C23 H23C 0.9800
C22 H22A 0.9800
C22 H22B 0.9800
C22 H22C 0.9800
C24 H24A 0.9800
C24 H24B 0.9800
C24 H24C 0.9800
